data_4342844
loop_
_publ_author_name
'Tang, Yun-Zhi'
'Xiong, Jian-Bo'
'Gao, Ji-Xing'
'Tan, Yu-Hui'
'Xu, Qing'
'Wen, He-Rui'

_publ_section_title
;
 Spontaneous resolution, asymmetric catalysis, and fluorescence properties
 of \d- and \l-[cu(tzmp)]N enantiomers from in situ [2 + 3] cycloaddition
 synthesis.
;
_journal_issue 11
_journal_name_full 'Inorganic chemistry'
_journal_page_first 5462
_journal_page_last 5466
_journal_paper_doi 10.1021/acs.inorgchem.5b00478
_journal_volume 54
_journal_year 2015
_chemical_formula_sum 'C7 H6 Cu N5'
_chemical_formula_weight 223.71
_chemical_name_systematic
; 
 ? 
;
_space_group_IT_number 4
_symmetry_cell_setting monoclinic
_symmetry_space_group_name_Hall 'P 2yb'
_symmetry_space_group_name_H-M 'P 1 21 1'
_atom_sites_solution_hydrogens geom
_atom_sites_solution_primary direct
_atom_sites_solution_secondary difmap
_audit_creation_method SHELXL-97
_cell_angle_alpha 90.00
_cell_angle_beta 115.194(3)
_cell_angle_gamma 90.00
_cell_formula_units_Z 2
_cell_length_a 8.3796(11)
_cell_length_b 5.7173(7)
_cell_length_c 9.3378(11)
_cell_measurement_temperature 298(2)
_cell_volume 404.80(9)
_computing_structure_refinement 'SHELXL-97 (Sheldrick, 1997)'
_computing_structure_solution 'SHELXS-97 (Sheldrick, 1990)'
_diffrn_ambient_temperature 298(2)
_diffrn_measured_fraction_theta_full 0.997
_diffrn_measured_fraction_theta_max 0.997
_diffrn_radiation_monochromator graphite
_diffrn_radiation_source 'fine-focus sealed tube'
_diffrn_radiation_type MoK\a
_diffrn_radiation_wavelength 0.71073
_diffrn_reflns_av_R_equivalents 0.0218
_diffrn_reflns_av_sigmaI/netI 0.0312
_diffrn_reflns_limit_h_max 10
_diffrn_reflns_limit_h_min -11
_diffrn_reflns_limit_k_max 7
_diffrn_reflns_limit_k_min -7
_diffrn_reflns_limit_l_max 12
_diffrn_reflns_limit_l_min -9
_diffrn_reflns_number 5605
_diffrn_reflns_theta_full 28.33
_diffrn_reflns_theta_max 28.33
_diffrn_reflns_theta_min 4.30
_exptl_absorpt_coefficient_mu 2.649
_exptl_absorpt_correction_T_max 0.6765
_exptl_absorpt_correction_T_min 0.6193
_exptl_absorpt_correction_type multi-scan
_exptl_absorpt_process_details sadabs
_exptl_crystal_colour yellow
_exptl_crystal_density_diffrn 1.835
_exptl_crystal_density_method 'not measured'
_exptl_crystal_description parallelpied
_exptl_crystal_F_000 224
_exptl_crystal_size_max 0.20
_exptl_crystal_size_mid 0.18
_exptl_crystal_size_min 0.16
_refine_diff_density_max 0.692
_refine_diff_density_min -0.446
_refine_diff_density_rms 0.060
_refine_ls_abs_structure_details 'Flack H D (1983), Acta Cryst. A39, 876-881'
_refine_ls_abs_structure_Flack 0.04(2)
_refine_ls_extinction_method none
_refine_ls_goodness_of_fit_ref 1.026
_refine_ls_hydrogen_treatment mixed
_refine_ls_matrix_type full
_refine_ls_number_parameters 118
_refine_ls_number_reflns 2011
_refine_ls_number_restraints 1
_refine_ls_restrained_S_all 1.025
_refine_ls_R_factor_all 0.0353
_refine_ls_R_factor_gt 0.0266
_refine_ls_shift/su_max 0.000
_refine_ls_shift/su_mean 0.000
_refine_ls_structure_factor_coef Fsqd
_refine_ls_weighting_details 'calc w=1/[\s^2^(Fo^2^)+(0.0080P)^2^+0.3095P] where P=(Fo^2^+2Fc^2^)/3'
_refine_ls_weighting_scheme calc
_refine_ls_wR_factor_gt 0.0506
_refine_ls_wR_factor_ref 0.0531
_reflns_number_gt 1747
_reflns_number_total 2011
_reflns_threshold_expression >2sigma(I)
_cod_data_source_file ic5b00478_si_003.cif
_cod_data_source_block global
_cod_depositor_comments 'Adding full bibliography for 4342844--4342845.cif.'
_cod_original_sg_symbol_H-M P21
_cod_database_code 4342844

loop_
_symmetry_equiv_pos_as_xyz
'x, y, z'
'-x, y+1/2, -z'

loop_
_atom_site_label
_atom_site_type_symbol
_atom_site_fract_x
_atom_site_fract_y
_atom_site_fract_z
_atom_site_U_iso_or_equiv
_atom_site_adp_type
_atom_site_occupancy
_atom_site_symmetry_multiplicity
_atom_site_calc_flag
_atom_site_refinement_flags
Cu1 Cu 0.09265(4) 0.49016(16) 0.12380(3) 0.03254(9) Uani 1 1 d .
N1 N 0.3704(3) 0.4838(10) 0.1914(2) 0.0369(5) Uani 1 1 d .
C5 C 0.4867(4) 0.6119(5) 0.3085(3) 0.0325(6) Uani 1 1 d .
H5 H 0.4437 0.7116 0.3626 0.039 Uiso 1 1 calc R
C1 C 0.4345(5) 0.3404(6) 0.1157(4) 0.0465(8) Uani 1 1 d .
H1 H 0.3561 0.2449 0.0363 0.056 Uiso 1 1 calc R
C3 C 0.7266(4) 0.4636(11) 0.2701(3) 0.0428(10) Uani 1 1 d .
H3 H 0.8463 0.4587 0.2942 0.051 Uiso 1 1 calc R
C4 C 0.6663(4) 0.6068(5) 0.3550(3) 0.0302(6) Uani 1 1 d .
C2 C 0.6093(5) 0.3274(7) 0.1495(4) 0.0529(10) Uani 1 1 d .
H2 H 0.6486 0.2286 0.0921 0.064 Uiso 1 1 calc R
C7 C 0.8625(6) 0.5939(8) 0.6413(5) 0.0240(8) Uani 1 1 d .
C6 C 0.7917(4) 0.7428(5) 0.4958(3) 0.0320(6) Uani 1 1 d .
H6B H 0.8886 0.8003 0.4749 0.038 Uiso 1 1 calc R
H6A H 0.7309 0.8768 0.5130 0.038 Uiso 1 1 calc R
N5 N 0.9316(5) 0.6793(5) 0.7889(4) 0.0234(8) Uani 1 1 d .
N2 N 0.8665(5) 0.3624(6) 0.6421(4) 0.0308(8) Uani 1 1 d .
N4 N 0.9784(2) 0.4896(9) 0.88341(18) 0.0248(4) Uani 1 1 d .
N3 N 0.9392(5) 0.3015(6) 0.7952(4) 0.0286(9) Uani 1 1 d .

loop_
_atom_site_aniso_label
_atom_site_aniso_U_11
_atom_site_aniso_U_22
_atom_site_aniso_U_33
_atom_site_aniso_U_23
_atom_site_aniso_U_13
_atom_site_aniso_U_12
Cu1 0.04447(17) 0.01931(12) 0.02404(14) -0.0002(3) 0.00517(11) -0.0015(3)
N1 0.0333(11) 0.0377(10) 0.0323(10) -0.002(2) 0.0069(8) 0.000(2)
C5 0.0342(16) 0.0327(14) 0.0289(14) -0.0051(12) 0.0118(13) -0.0016(12)
C1 0.044(2) 0.0473(18) 0.0343(17) -0.0169(15) 0.0035(14) -0.0023(15)
C3 0.0345(14) 0.055(3) 0.0340(13) -0.004(2) 0.0097(11) 0.011(2)
C4 0.0341(16) 0.0300(14) 0.0210(13) 0.0049(11) 0.0063(12) -0.0004(12)
C2 0.053(2) 0.061(2) 0.042(2) -0.0190(17) 0.0171(18) 0.0100(18)
C7 0.0223(18) 0.0302(18) 0.0153(18) 0.0002(15) 0.0039(15) 0.0006(15)
C6 0.0365(17) 0.0278(13) 0.0244(14) 0.0026(11) 0.0059(12) -0.0057(12)
N5 0.0271(19) 0.0170(18) 0.0199(18) 0.0027(14) 0.0041(15) -0.0002(14)
N2 0.048(2) 0.0161(13) 0.0263(18) -0.0003(14) 0.0133(16) 0.0000(15)
N4 0.0319(9) 0.0176(7) 0.0193(8) 0.002(2) 0.0056(7) 0.002(2)
N3 0.042(2) 0.0192(19) 0.0209(18) 0.0004(15) 0.0098(16) -0.0010(15)

loop_
_atom_type_symbol
_atom_type_description
_atom_type_scat_dispersion_real
_atom_type_scat_dispersion_imag
_atom_type_scat_source
C C 0.0033 0.0016 'International Tables Vol C Tables 4.2.6.8 and 6.1.1.4'
H H 0.0000 0.0000 'International Tables Vol C Tables 4.2.6.8 and 6.1.1.4'
N N 0.0061 0.0033 'International Tables Vol C Tables 4.2.6.8 and 6.1.1.4'
Cu Cu 0.3201 1.2651 'International Tables Vol C Tables 4.2.6.8 and 6.1.1.4'

loop_
_geom_angle_atom_site_label_1
_geom_angle_atom_site_label_2
_geom_angle_atom_site_label_3
_geom_angle
_geom_angle_site_symmetry_1
_geom_angle_site_symmetry_3
N3 Cu1 N5 125.78(7) 2_656 2_646
N3 Cu1 N4 110.12(17) 2_656 1_454
N5 Cu1 N4 111.51(16) 2_646 1_454
N3 Cu1 N1 101.99(18) 2_656 .
N5 Cu1 N1 98.70(17) 2_646 .
N4 Cu1 N1 105.55(7) 1_454 .
C5 N1 C1 117.0(2) . .
C5 N1 Cu1 123.9(3) . .
C1 N1 Cu1 119.2(2) . .
N1 C5 C4 124.5(3) . .
N1 C1 C2 123.1(3) . .
C4 C3 C2 119.9(3) . .
C3 C4 C5 116.8(3) . .
C3 C4 C6 121.3(3) . .
C5 C4 C6 121.8(3) . .
C1 C2 C3 118.7(3) . .
N2 C7 N5 111.1(4) . .
N2 C7 C6 125.0(4) . .
N5 C7 C6 123.9(4) . .
C7 C6 C4 111.0(3) . .
C7 N5 N4 104.9(3) . .
C7 N5 Cu1 132.0(3) . 2_656
N4 N5 Cu1 120.0(3) . 2_656
C7 N2 N3 105.3(4) . .
N3 N4 N5 108.95(15) . .
N3 N4 Cu1 124.8(3) . 1_656
N5 N4 Cu1 126.2(3) . 1_656
N4 N3 N2 109.7(3) . .
N4 N3 Cu1 122.2(3) . 2_646
N2 N3 Cu1 124.2(3) . 2_646

loop_
_geom_bond_atom_site_label_1
_geom_bond_atom_site_label_2
_geom_bond_distance
_geom_bond_site_symmetry_2
Cu1 N3 1.996(4) 2_656
Cu1 N5 2.001(4) 2_646
Cu1 N4 2.0312(16) 1_454
Cu1 N1 2.136(2) .
N1 C5 1.332(4) .
N1 C1 1.335(5) .
C5 C4 1.378(4) .
C1 C2 1.363(5) .
C3 C4 1.377(5) .
C3 C2 1.378(5) .
C4 C6 1.503(4) .
C7 N2 1.324(3) .
C7 N5 1.340(5) .
C7 C6 1.496(5) .
N5 N4 1.347(5) .
N5 Cu1 2.001(4) 2_656
N2 N3 1.340(5) .
N4 N3 1.308(6) .
N4 Cu1 2.0312(16) 1_656
N3 Cu1 1.996(4) 2_646
